data_1528892
loop_
_publ_author_name
'Stein, I.'
'Naether, C.'
'Ruschewitz, U.'

_publ_section_title
;
 (N H4)2 (C4 O4), an anhydrous alt of acetylenedicarboxylic acid
;
_journal_name_full 'Solid State Sciences'
_journal_page_first 353
_journal_page_last 358
_journal_volume 8
_journal_year 2006
_chemical_formula_sum 'C4 H8 N2 O4'
_chemical_name_systematic '(N H4)2 C4 O4'
_space_group_IT_number 12
_symmetry_space_group_name_Hall '-C 2y'
_symmetry_space_group_name_H-M 'C 1 2/m 1'
_cell_angle_alpha 90
_cell_angle_beta 109.58
_cell_angle_gamma 90
_cell_formula_units_Z 2
_cell_length_a 8.205
_cell_length_b 10.506
_cell_length_c 4.146
_cell_volume 336.726
_citation_journal_id_ASTM SSSCFJ
_cod_data_source_file Stein_SSSCFJ_2006_902.cif
_cod_data_source_block C4H8N2O4
_cod_database_code 1528892

loop_
_symmetry_equiv_pos_as_xyz
x,y,z
-x,y,-z
-x,-y,-z
x,-y,z
x+1/2,y+1/2,z
-x+1/2,y+1/2,-z
-x+1/2,-y+1/2,-z
x+1/2,-y+1/2,z

loop_
_atom_site_label
_atom_site_type_symbol
_atom_site_fract_x
_atom_site_fract_y
_atom_site_fract_z
_atom_site_occupancy
_atom_site_U_iso_or_equiv
H2 H+1 0.049 0.3348 0.371 1 0.0
O1 O-2 0.22023 0.60727 0.17701 1 0.0
N1 N-3 0 0.28589 0.5 1 0.0
H1 H+1 0.0821 0.2354 0.646 1 0.0
C1 C+1 0.27812 0.5 0.1386 1 0.0
C2 C+1 0.43544 0.5 0.0375 1 0.0
